data_7043485
loop_
_publ_author_name
'Eisen, Moris'
'Ghatak, Tapas'
'Drucker, Shani'
'Fridman, Natalia'

_publ_section_title
;
 Thorium Complexes Possessing Expanded Ring N-heterocyclic iminato
 Ligands: Synthesis and Applications
;
_journal_name_full 'Dalton Trans.'
_journal_paper_doi 10.1039/C7DT02126G
_journal_year 2017
_chemical_formula_sum 'C38 H53 N3 Th'
_chemical_formula_weight 783.87
_chemical_name_common 'Moris461 (Tapas)'
_chemical_name_systematic
; 
 ? 
;
_space_group_IT_number 14
_symmetry_cell_setting monoclinic
_symmetry_space_group_name_Hall '-P 2ybc'
_symmetry_space_group_name_H-M 'P 1 21/c 1'
_atom_sites_solution_hydrogens geom
_atom_sites_solution_primary direct
_atom_sites_solution_secondary difmap
_audit_creation_method SHELXL-97
_audit_update_record
;
2017-05-14 deposited with the CCDC.
2017-06-27 downloaded from the CCDC.
;
_cell_angle_alpha 90.00
_cell_angle_beta 104.34(3)
_cell_angle_gamma 90.00
_cell_formula_units_Z 4
_cell_length_a 16.366(15)
_cell_length_b 13.578(4)
_cell_length_c 15.865(11)
_cell_measurement_reflns_used 5327
_cell_measurement_temperature 200(2)
_cell_measurement_theta_max 24.14
_cell_measurement_theta_min 1.28
_cell_volume 3416(4)
_computing_cell_refinement 'DENZO HKL2000 (Otwinowski & Minor 1997)'
_computing_data_collection 'Collect (Nonius, 2006)'
_computing_data_reduction 'DENZO HKL2000 (Otwinowski & Minor 1997)'
_computing_molecular_graphics 'Mercury 3.7'
_computing_structure_refinement 'SHELXL-97 (Sheldrick, 1997)'
_computing_structure_solution 'SHELXS-97 (Sheldrick, 1990)'
_diffrn_ambient_temperature 200(2)
_diffrn_detector_area_resol_mean 95
_diffrn_measured_fraction_theta_full 0.998
_diffrn_measured_fraction_theta_max 0.998
_diffrn_measurement_device_type 'Nonius KappaCCD'
_diffrn_measurement_method 'phi- and omega-scans'
_diffrn_radiation_monochromator graphite
_diffrn_radiation_source 'fine-focus sealed tube'
_diffrn_radiation_type MoK\a
_diffrn_radiation_wavelength 0.71073
_diffrn_reflns_av_R_equivalents 0.0860
_diffrn_reflns_av_sigmaI/netI 0.0490
_diffrn_reflns_limit_h_max 17
_diffrn_reflns_limit_h_min -18
_diffrn_reflns_limit_k_max 0
_diffrn_reflns_limit_k_min -15
_diffrn_reflns_limit_l_max 17
_diffrn_reflns_limit_l_min 0
_diffrn_reflns_number 5070
_diffrn_reflns_theta_full 24.14
_diffrn_reflns_theta_max 24.14
_diffrn_reflns_theta_min 1.28
_diffrn_standards_decay_% none
_diffrn_standards_interval_count none
_diffrn_standards_interval_time none
_diffrn_standards_number none
_exptl_absorpt_coefficient_mu 4.395
_exptl_absorpt_correction_T_max 0.7784
_exptl_absorpt_correction_T_min 0.6931
_exptl_absorpt_correction_type multi-scan
_exptl_absorpt_process_details
; 
'HKL Denzo and Scalepack (Otwinowski & Minor 1997)'  
;
_exptl_crystal_colour colorless
_exptl_crystal_density_diffrn 1.524
_exptl_crystal_density_method 'not measured'
_exptl_crystal_description prism
_exptl_crystal_F_000 1568
_exptl_crystal_size_max 0.09
_exptl_crystal_size_mid 0.06
_exptl_crystal_size_min 0.06
_refine_diff_density_max 1.854
_refine_diff_density_min -1.375
_refine_diff_density_rms 0.118
_refine_ls_extinction_method none
_refine_ls_goodness_of_fit_ref 1.211
_refine_ls_hydrogen_treatment constr
_refine_ls_matrix_type full
_refine_ls_number_parameters 394
_refine_ls_number_reflns 5070
_refine_ls_number_restraints 0
_refine_ls_restrained_S_all 1.211
_refine_ls_R_factor_all 0.0606
_refine_ls_R_factor_gt 0.0475
_refine_ls_shift/su_max 0.002
_refine_ls_shift/su_mean 0.003
_refine_ls_structure_factor_coef Fsqd
_refine_ls_weighting_details 'calc w=1/[\s^2^(Fo^2^)+(0.0000P)^2^+11.7460P] where P=(Fo^2^+2Fc^2^)/3'
_refine_ls_weighting_scheme calc
_refine_ls_wR_factor_gt 0.0722
_refine_ls_wR_factor_ref 0.0755
_reflns_number_gt 4331
_reflns_number_total 5070
_reflns_threshold_expression >2sigma(I)
_cod_data_source_file c7dt02126g2.cif
_cod_data_source_block Moris461
_cod_original_sg_symbol_H-M 'P 21/c'
_cod_database_code 7043485

loop_
_symmetry_equiv_pos_as_xyz
'x, y, z'
'-x, y+1/2, -z+1/2'
'-x, -y, -z'
'x, -y-1/2, z-1/2'

loop_
_atom_site_label
_atom_site_type_symbol
_atom_site_fract_x
_atom_site_fract_y
_atom_site_fract_z
_atom_site_U_iso_or_equiv
_atom_site_adp_type
_atom_site_occupancy
_atom_site_symmetry_multiplicity
_atom_site_calc_flag
_atom_site_refinement_flags
Th1 Th 0.794929(16) 0.445736(18) 0.189465(17) 0.02502(9) Uani 1 1 d .
N1 N 0.7330(3) 0.4623(4) 0.2987(3) 0.0260(13) Uani 1 1 d .
N2 N 0.7227(3) 0.5283(4) 0.4320(3) 0.0273(14) Uani 1 1 d .
N3 N 0.6361(3) 0.3931(4) 0.3695(3) 0.0278(14) Uani 1 1 d .
C1 C 0.6996(4) 0.4613(5) 0.3634(4) 0.0227(15) Uani 1 1 d .
C2 C 0.7002(4) 0.5174(5) 0.5120(4) 0.0280(17) Uani 1 1 d .
C3 C 0.7368(5) 0.5699(5) 0.5862(4) 0.0374(19) Uani 1 1 d .
H3 H 0.7822 0.6135 0.5861 0.045 Uiso 1 1 calc R
C4 C 0.7077(5) 0.5593(6) 0.6614(5) 0.0418(19) Uani 1 1 d .
H4 H 0.7347 0.5949 0.7122 0.050 Uiso 1 1 calc R
C5 C 0.6420(5) 0.4997(5) 0.6633(5) 0.040(2) Uani 1 1 d .
H5 H 0.6229 0.4950 0.7151 0.048 Uiso 1 1 calc R
C6 C 0.6010(4) 0.4436(5) 0.5887(4) 0.0317(16) Uani 1 1 d .
C7 C 0.5298(5) 0.3863(5) 0.5866(5) 0.0335(18) Uani 1 1 d .
H7 H 0.5074 0.3818 0.6362 0.040 Uiso 1 1 calc R
C8 C 0.4929(5) 0.3370(5) 0.5124(5) 0.0367(18) Uani 1 1 d .
H8 H 0.4436 0.2993 0.5107 0.044 Uiso 1 1 calc R
C9 C 0.5250(4) 0.3397(5) 0.4380(5) 0.0345(18) Uani 1 1 d .
H9 H 0.4975 0.3047 0.3870 0.041 Uiso 1 1 calc R
C10 C 0.5961(4) 0.3930(5) 0.4395(4) 0.0250(16) Uani 1 1 d .
C11 C 0.6338(4) 0.4503(5) 0.5140(4) 0.0275(15) Uani 1 1 d .
C12 C 0.8621(5) 0.6170(7) 0.4624(6) 0.056(2) Uani 1 1 d .
H12A H 0.8678 0.6302 0.5243 0.084 Uiso 1 1 calc R
H12B H 0.8912 0.6685 0.4378 0.084 Uiso 1 1 calc R
H12C H 0.8870 0.5528 0.4556 0.084 Uiso 1 1 calc R
C13 C 0.7691(4) 0.6163(5) 0.4149(5) 0.0310(17) Uani 1 1 d .
H13 H 0.7677 0.6134 0.3516 0.037 Uiso 1 1 calc R
C14 C 0.7241(5) 0.7124(5) 0.4270(5) 0.042(2) Uani 1 1 d .
H14A H 0.6650 0.7090 0.3939 0.063 Uiso 1 1 calc R
H14B H 0.7519 0.7679 0.4061 0.063 Uiso 1 1 calc R
H14C H 0.7265 0.7217 0.4889 0.063 Uiso 1 1 calc R
C15 C 0.6087(5) 0.2159(5) 0.3260(5) 0.043(2) Uani 1 1 d .
H15A H 0.6541 0.2055 0.3786 0.065 Uiso 1 1 calc R
H15B H 0.6172 0.1723 0.2797 0.065 Uiso 1 1 calc R
H15C H 0.5543 0.2013 0.3385 0.065 Uiso 1 1 calc R
C16 C 0.6097(5) 0.3227(5) 0.2969(4) 0.0332(18) Uani 1 1 d .
H16 H 0.6548 0.3259 0.2643 0.040 Uiso 1 1 calc R
C17 C 0.5294(5) 0.3564(6) 0.2323(5) 0.046(2) Uani 1 1 d .
H17A H 0.4821 0.3533 0.2599 0.070 Uiso 1 1 calc R
H17B H 0.5180 0.3133 0.1812 0.070 Uiso 1 1 calc R
H17C H 0.5365 0.4243 0.2144 0.070 Uiso 1 1 calc R
C18 C 0.6891(5) 0.3336(6) 0.0976(5) 0.048(2) Uani 1 1 d .
H18A H 0.6927 0.2686 0.1252 0.072 Uiso 1 1 calc R
H18B H 0.7005 0.3273 0.0400 0.072 Uiso 1 1 calc R
H18C H 0.6324 0.3607 0.0914 0.072 Uiso 1 1 calc R
C19 C 0.7789(5) 0.5557(6) 0.0331(4) 0.0351(17) Uani 1 1 d .
C20 C 0.8426(5) 0.6049(5) 0.0954(5) 0.0354(18) Uani 1 1 d .
C21 C 0.8041(5) 0.6481(5) 0.1562(4) 0.0304(17) Uani 1 1 d .
C22 C 0.7165(5) 0.6275(5) 0.1314(5) 0.0326(18) Uani 1 1 d .
C23 C 0.7017(5) 0.5701(5) 0.0552(5) 0.0381(19) Uani 1 1 d .
C24 C 0.6164(5) 0.5432(7) -0.0023(6) 0.064(3) Uani 1 1 d .
H24A H 0.6208 0.4809 -0.0320 0.095 Uiso 1 1 calc R
H24B H 0.5975 0.5952 -0.0455 0.095 Uiso 1 1 calc R
H24C H 0.5758 0.5361 0.0335 0.095 Uiso 1 1 calc R
C25 C 0.7908(6) 0.5045(7) -0.0480(5) 0.059(3) Uani 1 1 d .
H25A H 0.8462 0.5216 -0.0569 0.088 Uiso 1 1 calc R
H25B H 0.7467 0.5259 -0.0984 0.088 Uiso 1 1 calc R
H25C H 0.7872 0.4331 -0.0410 0.088 Uiso 1 1 calc R
C26 C 0.9315(5) 0.6258(6) 0.0902(6) 0.048(2) Uani 1 1 d .
H26A H 0.9682 0.6311 0.1491 0.072 Uiso 1 1 calc R
H26B H 0.9329 0.6879 0.0590 0.072 Uiso 1 1 calc R
H26C H 0.9514 0.5721 0.0591 0.072 Uiso 1 1 calc R
C27 C 0.8496(5) 0.7141(5) 0.2321(5) 0.0405(19) Uani 1 1 d .
H27A H 0.8083 0.7418 0.2609 0.061 Uiso 1 1 calc R
H27B H 0.8785 0.7676 0.2098 0.061 Uiso 1 1 calc R
H27C H 0.8910 0.6749 0.2740 0.061 Uiso 1 1 calc R
C28 C 0.6499(5) 0.6651(6) 0.1740(6) 0.050(2) Uani 1 1 d .
H28A H 0.6067 0.6143 0.1711 0.075 Uiso 1 1 calc R
H28B H 0.6238 0.7244 0.1436 0.075 Uiso 1 1 calc R
H28C H 0.6758 0.6812 0.2349 0.075 Uiso 1 1 calc R
C29 C 0.9455(5) 0.3498(6) 0.1786(5) 0.040(2) Uani 1 1 d .
C30 C 0.8897(5) 0.2714(5) 0.1778(5) 0.041(2) Uani 1 1 d .
C31 C 0.8727(5) 0.2671(5) 0.2607(5) 0.0351(19) Uani 1 1 d .
C32 C 0.9172(4) 0.3421(6) 0.3126(5) 0.0346(18) Uani 1 1 d .
C33 C 0.9629(4) 0.3935(6) 0.2609(6) 0.042(2) Uani 1 1 d .
C34 C 1.0237(6) 0.4768(7) 0.2936(7) 0.070(3) Uani 1 1 d .
H34A H 1.0158 0.5287 0.2494 0.105 Uiso 1 1 calc R
H34B H 1.0817 0.4520 0.3054 0.105 Uiso 1 1 calc R
H34C H 1.0131 0.5036 0.3472 0.105 Uiso 1 1 calc R
C35 C 0.9902(6) 0.3696(7) 0.1079(6) 0.070(3) Uani 1 1 d .
H35A H 0.9488 0.3882 0.0543 0.105 Uiso 1 1 calc R
H35B H 1.0201 0.3101 0.0975 0.105 Uiso 1 1 calc R
H35C H 1.0306 0.4234 0.1259 0.105 Uiso 1 1 calc R
C36 C 0.8599(7) 0.1998(7) 0.1038(6) 0.078(3) Uani 1 1 d .
H36A H 0.8198 0.1534 0.1186 0.117 Uiso 1 1 calc R
H36B H 0.9083 0.1635 0.0936 0.117 Uiso 1 1 calc R
H36C H 0.8322 0.2360 0.0510 0.117 Uiso 1 1 calc R
C37 C 0.8209(5) 0.1888(6) 0.2910(7) 0.060(3) Uani 1 1 d .
H37A H 0.7948 0.2167 0.3349 0.091 Uiso 1 1 calc R
H37B H 0.8575 0.1337 0.3162 0.091 Uiso 1 1 calc R
H37C H 0.7768 0.1653 0.2414 0.091 Uiso 1 1 calc R
C38 C 0.9214(6) 0.3573(7) 0.4076(5) 0.060(3) Uani 1 1 d .
H38A H 0.9559 0.4154 0.4288 0.090 Uiso 1 1 calc R
H38B H 0.9467 0.2992 0.4406 0.090 Uiso 1 1 calc R
H38C H 0.8643 0.3671 0.4152 0.090 Uiso 1 1 calc R

loop_
_atom_site_aniso_label
_atom_site_aniso_U_11
_atom_site_aniso_U_22
_atom_site_aniso_U_33
_atom_site_aniso_U_23
_atom_site_aniso_U_13
_atom_site_aniso_U_12
Th1 0.02675(14) 0.02277(14) 0.02749(14) 0.00481(14) 0.01039(10) 0.00180(14)
N1 0.025(3) 0.024(3) 0.029(3) -0.006(3) 0.007(3) -0.001(3)
N2 0.031(3) 0.027(3) 0.026(3) -0.004(3) 0.010(3) -0.004(3)
N3 0.030(3) 0.028(3) 0.027(3) -0.006(3) 0.011(3) -0.004(3)
C1 0.026(4) 0.019(4) 0.022(4) -0.002(3) 0.002(3) -0.001(3)
C2 0.031(4) 0.023(4) 0.031(4) 0.002(3) 0.011(3) 0.002(3)
C3 0.044(5) 0.037(5) 0.030(4) -0.004(4) 0.008(4) -0.006(4)
C4 0.062(5) 0.033(4) 0.027(4) -0.005(4) 0.004(4) -0.004(4)
C5 0.063(6) 0.029(4) 0.032(4) 0.001(4) 0.022(4) 0.006(4)
C6 0.043(4) 0.024(4) 0.033(4) 0.004(4) 0.018(3) 0.012(4)
C7 0.037(5) 0.034(4) 0.035(4) 0.003(4) 0.022(4) 0.010(4)
C8 0.032(4) 0.031(4) 0.053(5) 0.008(4) 0.021(4) 0.003(4)
C9 0.036(5) 0.029(4) 0.039(4) -0.004(4) 0.012(4) 0.000(4)
C10 0.025(4) 0.017(3) 0.033(4) 0.006(3) 0.007(3) -0.001(3)
C11 0.028(4) 0.023(3) 0.032(4) 0.007(4) 0.009(3) 0.008(3)
C12 0.047(6) 0.057(6) 0.063(6) -0.018(5) 0.012(5) -0.017(5)
C13 0.034(4) 0.027(4) 0.033(4) -0.006(3) 0.011(4) -0.011(3)
C14 0.057(6) 0.029(4) 0.040(5) -0.003(4) 0.013(4) -0.007(4)
C15 0.050(5) 0.026(4) 0.060(5) -0.013(4) 0.025(4) -0.008(4)
C16 0.035(4) 0.034(4) 0.033(4) -0.015(4) 0.014(4) -0.008(3)
C17 0.039(5) 0.055(5) 0.038(5) -0.010(4) -0.004(4) -0.011(4)
C18 0.061(6) 0.043(5) 0.038(5) -0.006(4) 0.009(4) -0.015(4)
C19 0.046(5) 0.029(4) 0.030(4) 0.014(4) 0.009(4) 0.005(4)
C20 0.043(5) 0.030(4) 0.032(4) 0.006(4) 0.008(4) 0.003(4)
C21 0.046(5) 0.019(4) 0.026(4) 0.008(3) 0.008(4) 0.005(3)
C22 0.031(4) 0.026(4) 0.041(5) 0.013(4) 0.009(4) 0.013(3)
C23 0.034(4) 0.037(5) 0.033(4) 0.011(4) -0.011(4) 0.000(4)
C24 0.055(6) 0.061(6) 0.061(6) 0.017(5) -0.012(5) -0.003(5)
C25 0.088(7) 0.055(6) 0.033(5) 0.002(4) 0.015(5) -0.004(5)
C26 0.043(5) 0.042(5) 0.063(6) 0.017(4) 0.023(5) -0.003(4)
C27 0.044(5) 0.033(4) 0.041(5) -0.002(4) 0.003(4) -0.002(4)
C28 0.044(5) 0.046(5) 0.063(6) 0.007(5) 0.017(4) 0.012(4)
C29 0.046(5) 0.045(5) 0.037(5) 0.013(4) 0.028(4) 0.019(4)
C30 0.054(5) 0.027(4) 0.044(5) 0.005(4) 0.017(4) 0.014(4)
C31 0.033(5) 0.029(4) 0.048(5) 0.020(4) 0.020(4) 0.014(4)
C32 0.029(4) 0.043(5) 0.034(4) 0.013(4) 0.010(4) 0.014(4)
C33 0.019(4) 0.045(5) 0.062(6) 0.017(4) 0.012(4) 0.007(4)
C34 0.046(6) 0.061(6) 0.090(8) 0.022(6) -0.006(5) -0.005(5)
C35 0.077(7) 0.075(7) 0.081(7) 0.028(6) 0.061(6) 0.035(6)
C36 0.118(10) 0.051(6) 0.063(7) -0.010(5) 0.019(6) 0.023(6)
C37 0.051(6) 0.038(5) 0.096(7) 0.030(5) 0.026(5) 0.012(4)
C38 0.063(6) 0.086(7) 0.032(5) 0.011(5) 0.011(4) 0.034(5)

loop_
_atom_type_symbol
_atom_type_description
_atom_type_scat_dispersion_real
_atom_type_scat_dispersion_imag
_atom_type_scat_source
Th Th -7.2400 8.8979 'International Tables Vol C Tables 4.2.6.8 and 6.1.1.4'
N N 0.0061 0.0033 'International Tables Vol C Tables 4.2.6.8 and 6.1.1.4'
C C 0.0033 0.0016 'International Tables Vol C Tables 4.2.6.8 and 6.1.1.4'
H H 0.0000 0.0000 'International Tables Vol C Tables 4.2.6.8 and 6.1.1.4'

loop_
_geom_angle_atom_site_label_1
_geom_angle_atom_site_label_2
_geom_angle_atom_site_label_3
_geom_angle
N1 Th1 C18 97.7(2)
N1 Th1 C33 107.6(2)
C18 Th1 C33 123.7(3)
N1 Th1 C32 83.8(2)
C18 Th1 C32 112.0(3)
C33 Th1 C32 29.5(2)
N1 Th1 C21 95.9(2)
C18 Th1 C21 123.4(2)
C33 Th1 C21 103.4(2)
C32 Th1 C21 124.0(2)
N1 Th1 C29 131.7(2)
C18 Th1 C29 100.0(3)
C33 Th1 C29 28.8(2)
C32 Th1 C29 47.9(2)
C21 Th1 C29 110.6(2)
N1 Th1 C22 84.7(2)
C18 Th1 C22 98.6(3)
C33 Th1 C22 132.5(2)
C32 Th1 C22 148.5(2)
C21 Th1 C22 29.1(2)
C29 Th1 C22 135.5(2)
N1 Th1 C31 91.3(2)
C18 Th1 C31 83.6(3)
C33 Th1 C31 47.4(2)
C32 Th1 C31 28.6(2)
C21 Th1 C31 150.5(2)
C29 Th1 C31 47.2(2)
C22 Th1 C31 175.6(2)
N1 Th1 C20 124.7(2)
C18 Th1 C20 113.5(2)
C33 Th1 C20 92.0(2)
C32 Th1 C20 120.4(2)
C21 Th1 C20 28.8(2)
C29 Th1 C20 87.8(2)
C22 Th1 C20 47.7(2)
C31 Th1 C20 134.7(2)
N1 Th1 C23 105.1(2)
C18 Th1 C23 76.0(2)
C33 Th1 C23 138.2(2)
C32 Th1 C23 167.5(2)
C21 Th1 C23 47.4(2)
C29 Th1 C23 122.7(2)
C22 Th1 C23 28.7(2)
C31 Th1 C23 155.3(2)
C20 Th1 C23 47.3(2)
N1 Th1 C19 131.5(2)
C18 Th1 C19 84.8(2)
C33 Th1 C19 110.8(2)
C32 Th1 C19 139.9(2)
C21 Th1 C19 47.3(2)
C29 Th1 C19 94.7(2)
C22 Th1 C19 47.4(2)
C31 Th1 C19 136.8(2)
C20 Th1 C19 28.8(2)
C23 Th1 C19 28.5(2)
N1 Th1 C30 119.5(2)
C18 Th1 C30 76.4(3)
C33 Th1 C30 47.3(2)
C32 Th1 C30 47.6(2)
C21 Th1 C30 137.9(2)
C29 Th1 C30 28.5(2)
C22 Th1 C30 155.6(2)
C31 Th1 C30 28.7(2)
C20 Th1 C30 111.8(2)
C23 Th1 C30 129.9(2)
C19 Th1 C30 108.2(2)
C1 N1 Th1 173.4(5)
C2 N2 C1 123.5(5)
C2 N2 C13 120.6(5)
C1 N2 C13 115.8(5)
C1 N3 C10 122.9(5)
C1 N3 C16 116.6(5)
C10 N3 C16 120.4(5)
N1 C1 N2 122.2(6)
N1 C1 N3 122.1(6)
N2 C1 N3 115.7(5)
N2 C2 C3 123.9(6)
N2 C2 C11 117.1(6)
C3 C2 C11 119.0(6)
C4 C3 C2 120.5(7)
C4 C3 H3 119.7
C2 C3 H3 119.7
C5 C4 C3 121.5(7)
C5 C4 H4 119.3
C3 C4 H4 119.3
C4 C5 C6 120.9(7)
C4 C5 H5 119.6
C6 C5 H5 119.6
C7 C6 C5 122.4(6)
C7 C6 C11 120.1(7)
C5 C6 C11 117.4(7)
C8 C7 C6 119.0(6)
C8 C7 H7 120.5
C6 C7 H7 120.5
C7 C8 C9 122.4(7)
C7 C8 H8 118.8
C9 C8 H8 118.8
C10 C9 C8 119.6(7)
C10 C9 H9 120.2
C8 C9 H9 120.2
C9 C10 N3 122.8(6)
C9 C10 C11 119.8(6)
N3 C10 C11 117.3(6)
C6 C11 C10 118.8(6)
C6 C11 C2 120.5(6)
C10 C11 C2 120.6(6)
C13 C12 H12A 109.5
C13 C12 H12B 109.5
H12A C12 H12B 109.5
C13 C12 H12C 109.5
H12A C12 H12C 109.5
H12B C12 H12C 109.5
N2 C13 C12 114.2(6)
N2 C13 C14 112.4(6)
C12 C13 C14 112.7(6)
N2 C13 H13 105.6
C12 C13 H13 105.6
C14 C13 H13 105.6
C13 C14 H14A 109.5
C13 C14 H14B 109.5
H14A C14 H14B 109.5
C13 C14 H14C 109.5
H14A C14 H14C 109.5
H14B C14 H14C 109.5
C16 C15 H15A 109.5
C16 C15 H15B 109.5
H15A C15 H15B 109.5
C16 C15 H15C 109.5
H15A C15 H15C 109.5
H15B C15 H15C 109.5
N3 C16 C15 113.7(6)
N3 C16 C17 111.5(6)
C15 C16 C17 114.7(6)
N3 C16 H16 105.3
C15 C16 H16 105.3
C17 C16 H16 105.3
C16 C17 H17A 109.5
C16 C17 H17B 109.5
H17A C17 H17B 109.5
C16 C17 H17C 109.5
H17A C17 H17C 109.5
H17B C17 H17C 109.5
Th1 C18 H18A 109.5
Th1 C18 H18B 109.5
H18A C18 H18B 109.5
Th1 C18 H18C 109.5
H18A C18 H18C 109.5
H18B C18 H18C 109.5
C23 C19 C20 108.2(7)
C23 C19 C25 126.0(7)
C20 C19 C25 125.5(7)
C23 C19 Th1 75.6(4)
C20 C19 Th1 75.3(4)
C25 C19 Th1 119.7(5)
C21 C20 C19 107.3(7)
C21 C20 C26 124.3(7)
C19 C20 C26 127.3(7)
C21 C20 Th1 74.2(4)
C19 C20 Th1 75.9(4)
C26 C20 Th1 124.6(5)
C20 C21 C22 108.8(6)
C20 C21 C27 124.6(7)
C22 C21 C27 126.4(6)
C20 C21 Th1 77.0(4)
C22 C21 Th1 76.3(4)
C27 C21 Th1 117.5(4)
C23 C22 C21 107.1(6)
C23 C22 C28 125.7(7)
C21 C22 C28 127.1(7)
C23 C22 Th1 76.4(4)
C21 C22 Th1 74.6(4)
C28 C22 Th1 118.0(5)
C22 C23 C19 108.5(6)
C22 C23 C24 126.0(8)
C19 C23 C24 124.7(7)
C22 C23 Th1 74.9(4)
C19 C23 Th1 75.8(4)
C24 C23 Th1 123.5(5)
C23 C24 H24A 109.5
C23 C24 H24B 109.5
H24A C24 H24B 109.5
C23 C24 H24C 109.5
H24A C24 H24C 109.5
H24B C24 H24C 109.5
C19 C25 H25A 109.5
C19 C25 H25B 109.5
H25A C25 H25B 109.5
C19 C25 H25C 109.5
H25A C25 H25C 109.5
H25B C25 H25C 109.5
C20 C26 H26A 109.5
C20 C26 H26B 109.5
H26A C26 H26B 109.5
C20 C26 H26C 109.5
H26A C26 H26C 109.5
H26B C26 H26C 109.5
C21 C27 H27A 109.5
C21 C27 H27B 109.5
H27A C27 H27B 109.5
C21 C27 H27C 109.5
H27A C27 H27C 109.5
H27B C27 H27C 109.5
C22 C28 H28A 109.5
C22 C28 H28B 109.5
H28A C28 H28B 109.5
C22 C28 H28C 109.5
H28A C28 H28C 109.5
H28B C28 H28C 109.5
C33 C29 C30 108.2(6)
C33 C29 C35 126.5(8)
C30 C29 C35 124.3(8)
C33 C29 Th1 74.2(4)
C30 C29 Th1 77.0(4)
C35 C29 Th1 123.6(5)
C31 C30 C29 107.5(7)
C31 C30 C36 126.7(8)
C29 C30 C36 125.5(8)
C31 C30 Th1 74.9(4)
C29 C30 Th1 74.5(4)
C36 C30 Th1 120.5(6)
C32 C31 C30 109.0(7)
C32 C31 C37 125.3(7)
C30 C31 C37 125.6(8)
C32 C31 Th1 74.2(4)
C30 C31 Th1 76.5(4)
C37 C31 Th1 119.7(5)
C31 C32 C33 106.8(7)
C31 C32 C38 125.3(7)
C33 C32 C38 127.6(8)
C31 C32 Th1 77.1(4)
C33 C32 Th1 74.8(4)
C38 C32 Th1 118.4(5)
C29 C33 C32 108.4(7)
C29 C33 C34 127.1(8)
C32 C33 C34 124.3(8)
C29 C33 Th1 77.1(4)
C32 C33 Th1 75.7(4)
C34 C33 Th1 116.6(5)
C33 C34 H34A 109.5
C33 C34 H34B 109.5
H34A C34 H34B 109.5
C33 C34 H34C 109.5
H34A C34 H34C 109.5
H34B C34 H34C 109.5
C29 C35 H35A 109.5
C29 C35 H35B 109.5
H35A C35 H35B 109.5
C29 C35 H35C 109.5
H35A C35 H35C 109.5
H35B C35 H35C 109.5
C30 C36 H36A 109.5
C30 C36 H36B 109.5
H36A C36 H36B 109.5
C30 C36 H36C 109.5
H36A C36 H36C 109.5
H36B C36 H36C 109.5
C31 C37 H37A 109.5
C31 C37 H37B 109.5
H37A C37 H37B 109.5
C31 C37 H37C 109.5
H37A C37 H37C 109.5
H37B C37 H37C 109.5
C32 C38 H38A 109.5
C32 C38 H38B 109.5
H38A C38 H38B 109.5
C32 C38 H38C 109.5
H38A C38 H38C 109.5
H38B C38 H38C 109.5

loop_
_geom_bond_atom_site_label_1
_geom_bond_atom_site_label_2
_geom_bond_distance
Th1 N1 2.225(5)
Th1 C18 2.488(7)
Th1 C33 2.793(7)
Th1 C32 2.804(7)
Th1 C21 2.808(7)
Th1 C29 2.830(7)
Th1 C22 2.830(7)
Th1 C31 2.841(7)
Th1 C20 2.843(7)
Th1 C23 2.848(7)
Th1 C19 2.851(7)
Th1 C30 2.861(7)
N1 C1 1.277(8)
N2 C2 1.413(8)
N2 C1 1.397(8)
N2 C13 1.477(8)
N3 C1 1.413(8)
N3 C10 1.422(8)
N3 C16 1.477(8)
C2 C3 1.378(10)
C2 C11 1.424(9)
C3 C4 1.397(10)
C3 H3 0.9500
C4 C5 1.353(11)
C4 H4 0.9500
C5 C6 1.428(10)
C5 H5 0.9500
C6 C7 1.395(10)
C6 C11 1.420(9)
C7 C8 1.358(10)
C7 H7 0.9500
C8 C9 1.407(10)
C8 H8 0.9500
C9 C10 1.365(9)
C9 H9 0.9500
C10 C11 1.422(9)
C12 C13 1.522(10)
C12 H12A 0.9800
C12 H12B 0.9800
C12 H12C 0.9800
C13 C14 1.533(10)
C13 H13 1.0000
C14 H14A 0.9800
C14 H14B 0.9800
C14 H14C 0.9800
C15 C16 1.523(10)
C15 H15A 0.9800
C15 H15B 0.9800
C15 H15C 0.9800
C16 C17 1.523(10)
C16 H16 1.0000
C17 H17A 0.9800
C17 H17B 0.9800
C17 H17C 0.9800
C18 H18A 0.9800
C18 H18B 0.9800
C18 H18C 0.9800
C19 C23 1.405(10)
C19 C20 1.415(10)
C19 C25 1.517(10)
C20 C21 1.405(10)
C20 C26 1.505(10)
C21 C22 1.417(10)
C21 C27 1.538(10)
C22 C23 1.408(10)
C22 C28 1.506(10)
C23 C24 1.510(10)
C24 H24A 0.9800
C24 H24B 0.9800
C24 H24C 0.9800
C25 H25A 0.9800
C25 H25B 0.9800
C25 H25C 0.9800
C26 H26A 0.9800
C26 H26B 0.9800
C26 H26C 0.9800
C27 H27A 0.9800
C27 H27B 0.9800
C27 H27C 0.9800
C28 H28A 0.9800
C28 H28B 0.9800
C28 H28C 0.9800
C29 C33 1.397(11)
C29 C30 1.401(11)
C29 C35 1.508(10)
C30 C31 1.411(10)
C30 C36 1.510(11)
C31 C32 1.396(10)
C31 C37 1.509(10)
C32 C33 1.423(10)
C32 C38 1.506(10)
C33 C34 1.511(11)
C34 H34A 0.9800
C34 H34B 0.9800
C34 H34C 0.9800
C35 H35A 0.9800
C35 H35B 0.9800
C35 H35C 0.9800
C36 H36A 0.9800
C36 H36B 0.9800
C36 H36C 0.9800
C37 H37A 0.9800
C37 H37B 0.9800
C37 H37C 0.9800
C38 H38A 0.9800
C38 H38B 0.9800
C38 H38C 0.9800
